data_1532810
loop_
_publ_author_name
'Li, J.F.'
'Li, L.'
'Stott, F.H.'

_publ_section_title
;
 Crystallographical analysis of surface layers of refractory ceramics
 formed using combined flame spray and simultaneous laser treatment
;
_journal_name_full 'Journal of the European Ceramic Society'
_journal_page_first 3129
_journal_page_last 3138
_journal_volume 24
_journal_year 2004
_chemical_formula_sum 'Al4.08 Cr0.48 O9.87 Si1.44'
_chemical_name_systematic '(Al1.52 Cr0.48) Al2.56 Si1.44 O9.87'
_space_group_IT_number 55
_symmetry_space_group_name_Hall '-P 2 2ab'
_symmetry_space_group_name_H-M 'P b a m'
_cell_angle_alpha 90
_cell_angle_beta 90
_cell_angle_gamma 90
_cell_formula_units_Z 1
_cell_length_a 7.5966
_cell_length_b 7.68989
_cell_length_c 2.8926
_cell_volume 168.977
_citation_journal_id_ASTM JECSER
_cod_data_source_file Li_JECSER_2004_1577.cif
_cod_data_source_block Al4.08Cr0.48O9.87Si1.44
_cod_original_cell_volume 168.9771
_cod_database_code 1532810

loop_
_symmetry_equiv_pos_as_xyz
x,y,z
-x,-y,z
x+1/2,-y+1/2,-z
-x+1/2,y+1/2,-z
-x,-y,-z
x,y,-z
-x-1/2,y-1/2,z
x-1/2,-y-1/2,z

loop_
_atom_site_label
_atom_site_type_symbol
_atom_site_fract_x
_atom_site_fract_y
_atom_site_fract_z
_atom_site_occupancy
_atom_site_U_iso_or_equiv
Al2 Al+3 0.1553 0.3392 0.5 0.5 0.0
O2 O-2 0.1405 0.229 0 1 0.0
O3 O-2 0.5 0 0.5 0.65 0.0
Al3 Al+3 0.29 0.21 0.5 0.142 0.0
Si1 Si+4 0.1553 0.3392 0.5 0.358 0.0
Al1 Al+3 0 0 0 0.76 0.0
O1 O-2 0.352 0.4189 0.5 1 0.0
O4 O-2 0.418 0.075 0.5 0.142 0.0
Cr1 Cr+3 0 0 0 0.24 0.0
